data_1565910
loop_
_publ_author_name
'Li, Long-Hai'
'Wei, Hao-Zhao'
'Wei, Yin'
'Shi, Min'

_publ_section_title
;
 The Morita--Baylis--Hillman reaction for non-electron-deficient olefins
 enabled by photoredox catalysis
;
_journal_issue 5
_journal_name_full 'Chemical Science'
_journal_page_first 1478
_journal_page_last 1483
_journal_paper_doi 10.1039/D1SC06784B
_journal_volume 13
_journal_year 2022
_chemical_formula_sum 'C16 H13 N O3'
_chemical_formula_weight 267.27
_space_group_crystal_system monoclinic
_space_group_IT_number 14
_space_group_name_Hall '-P 2ybc'
_space_group_name_H-M_alt 'P 1 21/c 1'
_atom_sites_solution_hydrogens geom
_audit_creation_method SHELXL-2013
_audit_update_record
;
2020-12-08 deposited with the CCDC.	2021-12-20 downloaded from the CCDC.
;
_cell_angle_alpha 90
_cell_angle_beta 96.9800(10)
_cell_angle_gamma 90
_cell_formula_units_Z 4
_cell_length_a 8.8242(3)
_cell_length_b 7.5306(2)
_cell_length_c 19.3128(6)
_cell_measurement_reflns_used 9099
_cell_measurement_temperature 193(2)
_cell_measurement_theta_max 54.977
_cell_measurement_theta_min 5.907
_cell_volume 1273.85(7)
_computing_cell_refinement 'Bruker SAINT'
_computing_data_collection 'Bruker APEX2'
_computing_data_reduction 'Bruker SAINT'
_computing_molecular_graphics 'Bruker SHELXTL'
_computing_publication_material 'Bruker SHELXTL'
_computing_structure_refinement 'SHELXL-2013 (Sheldrick, 2013)'
_computing_structure_solution 'SHELXS-97 (Sheldrick 2008)'
_diffrn_ambient_temperature 193(2)
_diffrn_measured_fraction_theta_full 0.995
_diffrn_measured_fraction_theta_max 0.995
_diffrn_measurement_device_type 'Bruker APEX-II CCD'
_diffrn_measurement_method '\f and \w scans'
_diffrn_radiation_type MoK\a
_diffrn_radiation_wavelength 0.71073
_diffrn_reflns_av_R_equivalents 0.0291
_diffrn_reflns_av_unetI/netI 0.0192
_diffrn_reflns_Laue_measured_fraction_full 0.995
_diffrn_reflns_Laue_measured_fraction_max 0.995
_diffrn_reflns_limit_h_max 10
_diffrn_reflns_limit_h_min -10
_diffrn_reflns_limit_k_max 9
_diffrn_reflns_limit_k_min -9
_diffrn_reflns_limit_l_max 23
_diffrn_reflns_limit_l_min -23
_diffrn_reflns_number 14712
_diffrn_reflns_point_group_measured_fraction_full 0.995
_diffrn_reflns_point_group_measured_fraction_max 0.995
_diffrn_reflns_theta_full 25.242
_diffrn_reflns_theta_max 25.999
_diffrn_reflns_theta_min 2.906
_exptl_absorpt_coefficient_mu 0.097
_exptl_absorpt_correction_T_max 0.7456
_exptl_absorpt_correction_T_min 0.3830
_exptl_absorpt_correction_type multi-scan
_exptl_absorpt_process_details sadabs
_exptl_crystal_colour colorless
_exptl_crystal_density_diffrn 1.394
_exptl_crystal_description prismatic
_exptl_crystal_F_000 560
_exptl_crystal_size_max 0.200
_exptl_crystal_size_mid 0.150
_exptl_crystal_size_min 0.130
_refine_diff_density_max 0.260
_refine_diff_density_min -0.172
_refine_diff_density_rms 0.031
_refine_ls_extinction_coef 0.012(4)
_refine_ls_extinction_expression Fc^*^=kFc[1+0.001xFc^2^\l^3^/sin(2\q)]^-1/4^
_refine_ls_extinction_method SHELXL
_refine_ls_goodness_of_fit_ref 1.044
_refine_ls_hydrogen_treatment constr
_refine_ls_matrix_type full
_refine_ls_number_parameters 184
_refine_ls_number_reflns 2494
_refine_ls_number_restraints 0
_refine_ls_restrained_S_all 1.044
_refine_ls_R_factor_all 0.0378
_refine_ls_R_factor_gt 0.0328
_refine_ls_shift/su_max 0.000
_refine_ls_shift/su_mean 0.000
_refine_ls_structure_factor_coef Fsqd
_refine_ls_weighting_details 'w=1/[\s^2^(Fo^2^)+(0.0380P)^2^+0.3701P] where P=(Fo^2^+2Fc^2^)/3'
_refine_ls_weighting_scheme calc
_refine_ls_wR_factor_gt 0.0812
_refine_ls_wR_factor_ref 0.0851
_reflns_Friedel_coverage 0.000
_reflns_number_gt 2235
_reflns_number_total 2494
_reflns_threshold_expression 'I > 2\s(I)'
_cod_data_source_file d1sc06784b2.cif
_cod_data_source_block mo_d8v20767_0m
_cod_depositor_comments 'Adding full bibliography for 1565910--1565913.cif.'
_cod_original_sg_symbol_H-M 'P 21/c'
_cod_database_code 1565910
_shelx_space_group_comment
; 
The symmetry employed for this shelxl refinement is uniquely defined 
by the following loop, which should always be used as a source of 
symmetry information in preference to the above space-group names. 
They are only intended as comments. 
;
_shelx_estimated_absorpt_t_min 0.981
_shelx_estimated_absorpt_t_max 0.987
_shelxl_version_number 2013-4

loop_
_space_group_symop_operation_xyz
'x, y, z'
'-x, y+1/2, -z+1/2'
'-x, -y, -z'
'x, -y-1/2, z-1/2'

loop_
_atom_site_label
_atom_site_type_symbol
_atom_site_fract_x
_atom_site_fract_y
_atom_site_fract_z
_atom_site_U_iso_or_equiv
_atom_site_adp_type
_atom_site_occupancy
_atom_site_site_symmetry_order
_atom_site_calc_flag
_atom_site_refinement_flags_posn
_atom_site_refinement_flags_adp
_atom_site_refinement_flags_occupancy
_atom_site_disorder_assembly
_atom_site_disorder_group
O1 O 0.62534(10) 0.30520(12) 0.23279(4) 0.0333(2) Uani 1 1 d . . . . .
O2 O 0.37739(10) 0.01156(10) 0.38545(4) 0.0295(2) Uani 1 1 d . . . . .
H2 H 0.3780 -0.0590 0.3518 0.044 Uiso 1 1 calc R U . . .
O3 O 0.32099(11) 0.25674(13) 0.47501(5) 0.0403(3) Uani 1 1 d . . . . .
N1 N 0.53595(11) 0.22794(12) 0.33679(5) 0.0255(2) Uani 1 1 d . . . . .
C1 C 0.52035(14) 0.27253(14) 0.26712(6) 0.0266(3) Uani 1 1 d . . . . .
C2 C 0.35535(14) 0.27279(14) 0.24272(6) 0.0281(3) Uani 1 1 d . . . . .
C3 C 0.27994(15) 0.31390(16) 0.17741(6) 0.0346(3) Uani 1 1 d . . . . .
H3 H 0.3346 0.3454 0.1398 0.041 Uiso 1 1 calc R U . . .
C4 C 0.12203(16) 0.30731(18) 0.16919(7) 0.0409(3) Uani 1 1 d . . . . .
H4 H 0.0670 0.3397 0.1257 0.049 Uiso 1 1 calc R U . . .
C5 C 0.04264(16) 0.25418(19) 0.22344(7) 0.0417(3) Uani 1 1 d . . . . .
H5 H -0.0657 0.2490 0.2162 0.050 Uiso 1 1 calc R U . . .
C6 C 0.11920(15) 0.20845(17) 0.28824(7) 0.0351(3) Uani 1 1 d . . . . .
H6 H 0.0654 0.1686 0.3250 0.042 Uiso 1 1 calc R U . . .
C7 C 0.27653(14) 0.22312(15) 0.29707(6) 0.0285(3) Uani 1 1 d . . . . .
C8 C 0.38720(13) 0.18527(15) 0.36174(6) 0.0263(3) Uani 1 1 d . . . . .
C9 C 0.36076(13) 0.31374(16) 0.42202(6) 0.0290(3) Uani 1 1 d . . . . .
C10 C 0.38533(17) 0.50754(17) 0.40985(7) 0.0414(3) Uani 1 1 d . . . . .
H10A H 0.3278 0.5775 0.4406 0.062 Uiso 1 1 calc R U . . .
H10B H 0.3499 0.5366 0.3611 0.062 Uiso 1 1 calc R U . . .
H10C H 0.4943 0.5352 0.4199 0.062 Uiso 1 1 calc R U . . .
C11 C 0.67415(13) 0.23975(14) 0.38364(6) 0.0254(3) Uani 1 1 d . . . . .
C12 C 0.69186(13) 0.13824(15) 0.44444(6) 0.0283(3) Uani 1 1 d . . . . .
H12 H 0.6125 0.0610 0.4548 0.034 Uiso 1 1 calc R U . . .
C13 C 0.82600(14) 0.15063(17) 0.48972(6) 0.0321(3) Uani 1 1 d . . . . .
H13 H 0.8386 0.0802 0.5308 0.039 Uiso 1 1 calc R U . . .
C14 C 0.94136(14) 0.26393(17) 0.47587(6) 0.0338(3) Uani 1 1 d . . . . .
H14 H 1.0337 0.2702 0.5067 0.041 Uiso 1 1 calc R U . . .
C15 C 0.92085(14) 0.36845(17) 0.41649(6) 0.0344(3) Uani 1 1 d . . . . .
H15 H 0.9989 0.4490 0.4074 0.041 Uiso 1 1 calc R U . . .
C16 C 0.78864(14) 0.35744(16) 0.37021(6) 0.0307(3) Uani 1 1 d . . . . .
H16 H 0.7761 0.4296 0.3296 0.037 Uiso 1 1 calc R U . . .

loop_
_atom_site_aniso_label
_atom_site_aniso_U_11
_atom_site_aniso_U_22
_atom_site_aniso_U_33
_atom_site_aniso_U_23
_atom_site_aniso_U_13
_atom_site_aniso_U_12
O1 0.0357(5) 0.0378(5) 0.0269(4) 0.0049(4) 0.0058(4) -0.0035(4)
O2 0.0366(5) 0.0255(4) 0.0268(4) -0.0002(3) 0.0054(4) -0.0037(3)
O3 0.0453(6) 0.0455(6) 0.0319(5) -0.0048(4) 0.0119(4) -0.0020(4)
N1 0.0257(5) 0.0272(5) 0.0234(5) 0.0016(4) 0.0019(4) -0.0007(4)
C1 0.0339(7) 0.0214(5) 0.0244(6) 0.0004(4) 0.0021(5) -0.0004(5)
C2 0.0336(7) 0.0222(5) 0.0275(6) -0.0015(4) -0.0008(5) -0.0003(5)
C3 0.0437(8) 0.0280(6) 0.0299(6) 0.0010(5) -0.0039(5) 0.0008(5)
C4 0.0453(8) 0.0364(7) 0.0364(7) -0.0034(5) -0.0132(6) 0.0061(6)
C5 0.0311(7) 0.0425(8) 0.0483(8) -0.0095(6) -0.0080(6) 0.0042(6)
C6 0.0301(7) 0.0367(7) 0.0381(7) -0.0067(5) 0.0018(5) -0.0005(5)
C7 0.0306(6) 0.0247(6) 0.0294(6) -0.0040(4) 0.0001(5) 0.0003(5)
C8 0.0269(6) 0.0254(6) 0.0266(6) 0.0000(4) 0.0038(5) -0.0015(4)
C9 0.0240(6) 0.0347(6) 0.0275(6) -0.0043(5) 0.0003(5) 0.0013(5)
C10 0.0529(9) 0.0307(7) 0.0401(7) -0.0074(5) 0.0043(6) 0.0028(6)
C11 0.0258(6) 0.0250(5) 0.0252(6) -0.0030(4) 0.0018(4) 0.0022(4)
C12 0.0291(6) 0.0285(6) 0.0272(6) 0.0004(5) 0.0034(5) 0.0002(5)
C13 0.0343(7) 0.0358(7) 0.0256(6) 0.0005(5) 0.0008(5) 0.0047(5)
C14 0.0281(6) 0.0413(7) 0.0307(6) -0.0044(5) -0.0018(5) 0.0022(5)
C15 0.0293(7) 0.0374(7) 0.0364(7) -0.0025(5) 0.0032(5) -0.0050(5)
C16 0.0326(7) 0.0294(6) 0.0296(6) 0.0025(5) 0.0021(5) -0.0023(5)

loop_
_atom_type_symbol
_atom_type_description
_atom_type_scat_dispersion_real
_atom_type_scat_dispersion_imag
_atom_type_scat_source
C C 0.0033 0.0016 'International Tables Vol C Tables 4.2.6.8 and 6.1.1.4'
H H 0.0000 0.0000 'International Tables Vol C Tables 4.2.6.8 and 6.1.1.4'
N N 0.0061 0.0033 'International Tables Vol C Tables 4.2.6.8 and 6.1.1.4'
O O 0.0106 0.0060 'International Tables Vol C Tables 4.2.6.8 and 6.1.1.4'

loop_
_geom_angle_atom_site_label_1
_geom_angle_atom_site_label_2
_geom_angle_atom_site_label_3
_geom_angle
_geom_angle_site_symmetry_1
_geom_angle_site_symmetry_3
_geom_angle_publ_flag
C8 O2 H2 109.5 . . ?
C1 N1 C11 125.39(10) . . ?
C1 N1 C8 112.45(9) . . ?
C11 N1 C8 121.78(9) . . ?
O1 C1 N1 125.72(11) . . ?
O1 C1 C2 127.41(10) . . ?
N1 C1 C2 106.86(10) . . ?
C7 C2 C3 121.45(12) . . ?
C7 C2 C1 109.02(10) . . ?
C3 C2 C1 129.53(12) . . ?
C4 C3 C2 117.46(12) . . ?
C4 C3 H3 121.3 . . ?
C2 C3 H3 121.3 . . ?
C3 C4 C5 121.14(12) . . ?
C3 C4 H4 119.4 . . ?
C5 C4 H4 119.4 . . ?
C4 C5 C6 121.05(13) . . ?
C4 C5 H5 119.5 . . ?
C6 C5 H5 119.5 . . ?
C7 C6 C5 117.50(13) . . ?
C7 C6 H6 121.3 . . ?
C5 C6 H6 121.3 . . ?
C2 C7 C6 121.30(11) . . ?
C2 C7 C8 110.12(10) . . ?
C6 C7 C8 128.56(11) . . ?
O2 C8 N1 113.72(9) . . ?
O2 C8 C7 112.84(9) . . ?
N1 C8 C7 101.42(9) . . ?
O2 C8 C9 108.52(9) . . ?
N1 C8 C9 109.10(9) . . ?
C7 C8 C9 111.10(9) . . ?
O3 C9 C10 123.01(11) . . ?
O3 C9 C8 120.15(11) . . ?
C10 C9 C8 116.83(10) . . ?
C9 C10 H10A 109.5 . . ?
C9 C10 H10B 109.5 . . ?
H10A C10 H10B 109.5 . . ?
C9 C10 H10C 109.5 . . ?
H10A C10 H10C 109.5 . . ?
H10B C10 H10C 109.5 . . ?
C16 C11 C12 119.78(11) . . ?
C16 C11 N1 120.27(10) . . ?
C12 C11 N1 119.90(10) . . ?
C13 C12 C11 119.61(11) . . ?
C13 C12 H12 120.2 . . ?
C11 C12 H12 120.2 . . ?
C14 C13 C12 120.86(11) . . ?
C14 C13 H13 119.6 . . ?
C12 C13 H13 119.6 . . ?
C13 C14 C15 119.15(11) . . ?
C13 C14 H14 120.4 . . ?
C15 C14 H14 120.4 . . ?
C16 C15 C14 121.08(12) . . ?
C16 C15 H15 119.5 . . ?
C14 C15 H15 119.5 . . ?
C15 C16 C11 119.47(11) . . ?
C15 C16 H16 120.3 . . ?
C11 C16 H16 120.3 . . ?

loop_
_geom_bond_atom_site_label_1
_geom_bond_atom_site_label_2
_geom_bond_distance
_geom_bond_site_symmetry_2
_geom_bond_publ_flag
O1 C1 1.2279(14) . ?
O2 C8 1.3921(14) . ?
O2 H2 0.8400 . ?
O3 C9 1.2007(15) . ?
N1 C1 1.3772(14) . ?
N1 C11 1.4303(14) . ?
N1 C8 1.4874(15) . ?
C1 C2 1.4749(17) . ?
C2 C7 1.3795(17) . ?
C2 C3 1.3877(17) . ?
C3 C4 1.3841(19) . ?
C3 H3 0.9500 . ?
C4 C5 1.388(2) . ?
C4 H4 0.9500 . ?
C5 C6 1.3914(19) . ?
C5 H5 0.9500 . ?
C6 C7 1.3825(18) . ?
C6 H6 0.9500 . ?
C7 C8 1.5160(16) . ?
C8 C9 1.5530(16) . ?
C9 C10 1.4982(18) . ?
C10 H10A 0.9800 . ?
C10 H10B 0.9800 . ?
C10 H10C 0.9800 . ?
C11 C16 1.3918(16) . ?
C11 C12 1.3939(16) . ?
C12 C13 1.3867(17) . ?
C12 H12 0.9500 . ?
C13 C14 1.3791(18) . ?
C13 H13 0.9500 . ?
C14 C15 1.3845(18) . ?
C14 H14 0.9500 . ?
C15 C16 1.3833(17) . ?
C15 H15 0.9500 . ?
C16 H16 0.9500 . ?

loop_
_geom_hbond_atom_site_label_D
_geom_hbond_atom_site_label_H
_geom_hbond_atom_site_label_A
_geom_hbond_distance_DH
_geom_hbond_distance_HA
_geom_hbond_distance_DA
_geom_hbond_angle_DHA
_geom_hbond_site_symmetry_A
C16 H16 O1 0.95 2.35 2.8887(14) 115.2 .
C12 H12 O2 0.95 2.36 3.0232(15) 126.7 .
O2 H2 O1 0.84 1.92 2.7600(11) 172.7 2_645

loop_
_geom_torsion_atom_site_label_1
_geom_torsion_atom_site_label_2
_geom_torsion_atom_site_label_3
_geom_torsion_atom_site_label_4
_geom_torsion
_geom_torsion_site_symmetry_1
_geom_torsion_site_symmetry_2
_geom_torsion_site_symmetry_3
_geom_torsion_site_symmetry_4
_geom_torsion_publ_flag
C11 N1 C1 O1 10.69(18) . . . . ?
C8 N1 C1 O1 -176.34(11) . . . . ?
C11 N1 C1 C2 -169.38(10) . . . . ?
C8 N1 C1 C2 3.59(12) . . . . ?
O1 C1 C2 C7 177.97(11) . . . . ?
N1 C1 C2 C7 -1.96(12) . . . . ?
O1 C1 C2 C3 -2.1(2) . . . . ?
N1 C1 C2 C3 177.99(12) . . . . ?
C7 C2 C3 C4 1.49(18) . . . . ?
C1 C2 C3 C4 -178.44(11) . . . . ?
C2 C3 C4 C5 -2.70(19) . . . . ?
C3 C4 C5 C6 1.0(2) . . . . ?
C4 C5 C6 C7 1.90(19) . . . . ?
C3 C2 C7 C6 1.46(18) . . . . ?
C1 C2 C7 C6 -178.59(11) . . . . ?
C3 C2 C7 C8 179.69(10) . . . . ?
C1 C2 C7 C8 -0.36(13) . . . . ?
C5 C6 C7 C2 -3.12(18) . . . . ?
C5 C6 C7 C8 179.00(11) . . . . ?
C1 N1 C8 O2 117.76(10) . . . . ?
C11 N1 C8 O2 -68.98(13) . . . . ?
C1 N1 C8 C7 -3.65(12) . . . . ?
C11 N1 C8 C7 169.61(9) . . . . ?
C1 N1 C8 C9 -120.95(10) . . . . ?
C11 N1 C8 C9 52.31(13) . . . . ?
C2 C7 C8 O2 -119.71(11) . . . . ?
C6 C7 C8 O2 58.36(16) . . . . ?
C2 C7 C8 N1 2.31(12) . . . . ?
C6 C7 C8 N1 -179.62(11) . . . . ?
C2 C7 C8 C9 118.15(11) . . . . ?
C6 C7 C8 C9 -63.78(16) . . . . ?
O2 C8 C9 O3 -7.90(15) . . . . ?
N1 C8 C9 O3 -132.29(11) . . . . ?
C7 C8 C9 O3 116.72(12) . . . . ?
O2 C8 C9 C10 172.85(10) . . . . ?
N1 C8 C9 C10 48.45(14) . . . . ?
C7 C8 C9 C10 -62.54(14) . . . . ?
C1 N1 C11 C16 24.50(16) . . . . ?
C8 N1 C11 C16 -147.86(11) . . . . ?
C1 N1 C11 C12 -158.07(11) . . . . ?
C8 N1 C11 C12 29.57(15) . . . . ?
C16 C11 C12 C13 -2.41(17) . . . . ?
N1 C11 C12 C13 -179.85(10) . . . . ?
C11 C12 C13 C14 0.89(18) . . . . ?
C12 C13 C14 C15 1.15(18) . . . . ?
C13 C14 C15 C16 -1.70(19) . . . . ?
C14 C15 C16 C11 0.19(19) . . . . ?
C12 C11 C16 C15 1.87(17) . . . . ?
N1 C11 C16 C15 179.31(11) . . . . ?
